data_1550992
loop_
_publ_author_name
'Liu, Yizhu'
'Varava, Paul'
'Fabrizio, Alberto'
'Eymann, L\'eonard Y. M.'
'Tskhovrebov, Alexander G.'
'Planes, Oph\'elie Marie'
'Solari, Euro'
'Fadaei-Tirani, Farzaneh'
'Scopelliti, Rosario'
'Sienkiewicz, Andrzej'
'Corminboeuf, Cl\'emence'
'Severin, Kay'

_publ_section_title
;
 Synthesis of aminyl biradicals by base-induced Csp3--Csp3 coupling of
 cationic azo dyes
;
_journal_name_full 'Chemical Science'
_journal_paper_doi 10.1039/C9SC01502G
_journal_year 2019
_chemical_formula_moiety 'C58 H64 N10, 2(C4 H8 O)'
_chemical_formula_sum 'C66 H80 N10 O2'
_chemical_formula_weight 1045.40
_space_group_crystal_system monoclinic
_space_group_IT_number 14
_space_group_name_Hall '-P 2ybc'
_space_group_name_H-M_alt 'P 1 21/c 1'
_symmetry_space_group_name_Hall '-P 2ybc'
_symmetry_space_group_name_H-M 'P 1 21/c 1'
_atom_sites_solution_hydrogens geom
_atom_sites_solution_primary dual
_atom_sites_solution_secondary difmap
_audit_creation_method SHELXL-2018/3
_audit_update_record
;
2019-03-18 deposited with the CCDC.    2019-05-03 downloaded from the CCDC.
;
_cell_angle_alpha 90
_cell_angle_beta 91.3424(13)
_cell_angle_gamma 90
_cell_formula_units_Z 4
_cell_length_a 15.2045(3)
_cell_length_b 19.1034(3)
_cell_length_c 20.0726(3)
_cell_measurement_reflns_used 11802
_cell_measurement_temperature 140.00(10)
_cell_measurement_theta_max 73.5190
_cell_measurement_theta_min 7.7270
_cell_volume 5828.64(17)
_computing_cell_refinement 'CrysAlisPro 1.171.39.46 (Rigaku OD, 2018)'
_computing_data_collection 'CrysAlisPro 1.171.39.46 (Rigaku OD, 2018)'
_computing_data_reduction 'CrysAlisPro 1.171.39.46 (Rigaku OD, 2018)'
_computing_molecular_graphics 'Mercury 4.0.0 (CCDC, 2018)'
_computing_publication_material 'CIFTab (Sheldrick, 2015)'
_computing_structure_refinement 'SHELXL-2018/3 (Sheldrick, 2018)'
_computing_structure_solution 'SHELXT (Sheldrick, 2015)'
_diffrn_ambient_environment N~2~
_diffrn_ambient_temperature 140.00(10)
_diffrn_detector 'CCD plate'
_diffrn_detector_area_resol_mean 5.2817
_diffrn_detector_type AtlasS2
_diffrn_measured_fraction_theta_full 0.999
_diffrn_measured_fraction_theta_max 0.984
_diffrn_measurement_details
;
List of Runs (angles in degrees, time in seconds):

  # Type    Start    End  Width  t~exp~   \w     \q     \k     \f   Frames
#--------------------------------------------------------------------------
  1  \w    -69.00  28.00   1.00    1.91    --  -40.91  57.00-150.00   97
  2  \w   -112.00 -17.00   1.00    1.91    --  -40.91 -57.00  60.00   95
  3  \w     90.00 117.00   1.00    1.91    --   40.91  77.00  60.00   27
  4  \w    -30.00  -1.00   1.00    1.91    --   40.91 -57.00 -60.00   29
  5  \w      7.00  81.00   1.00    1.91    --   40.91 -99.00 -60.00   74
  6  \w    -15.00  43.00   1.00    1.91    --   40.91 -38.00 -60.00   58
  7  \w      9.00  34.00   1.00    1.91    --   40.91  77.00  60.00   25
  8  \w     35.00 136.00   1.00    7.65    --  107.03 -61.00  90.00  101
  9  \w     75.00 118.00   1.00    7.65    --  107.03-125.00 -90.00   43
 10  \w     88.00 178.00   1.00    7.65    --  107.03  45.00-180.00   90
 11  \w     93.00 121.00   1.00    7.65    --  107.03 -45.00 -60.00   28
 12  \w     35.00  64.00   1.00    7.65    --  107.03 -45.00 -60.00   29
 13  \w     37.00 117.00   1.00    7.65    --  107.03-125.00  60.00   80
 14  \w     90.00 178.00   1.00    7.65    --  107.03  45.00-120.00   88
 15  \w     33.00 113.00   1.00    7.65    --  107.03 -77.00-120.00   80
 16  \w    108.00 150.00   1.00    7.65    --  107.03  30.00 120.00   42
 17  \w     84.00 115.00   1.00    7.65    --  107.03-125.00-180.00   31
 18  \w     34.00  60.00   1.00    7.65    --  107.03-125.00-180.00   26
 19  \w     82.00 145.00   1.00    7.65    --  107.03  45.00 -30.00   63
 20  \w     37.00  99.00   1.00    7.65    --  107.03-125.00 120.00   62
 21  \w     63.00 108.00   1.00    7.65    --  107.03 -30.00-180.00   45
;
_diffrn_measurement_device 'four-circle diffractometer'
_diffrn_measurement_device_type 'SuperNova, Dual, Cu at home/near, AtlasS2'
_diffrn_measurement_method '\w scans'
_diffrn_radiation_monochromator mirror
_diffrn_radiation_probe x-ray
_diffrn_radiation_type 'Cu K\a'
_diffrn_radiation_wavelength 1.54184
_diffrn_reflns_av_unetI/netI 0.0237
_diffrn_reflns_Laue_measured_fraction_full 0.999
_diffrn_reflns_Laue_measured_fraction_max 0.984
_diffrn_reflns_limit_h_max 18
_diffrn_reflns_limit_h_min -18
_diffrn_reflns_limit_k_max 23
_diffrn_reflns_limit_k_min -23
_diffrn_reflns_limit_l_max 24
_diffrn_reflns_limit_l_min -24
_diffrn_reflns_number 14115
_diffrn_reflns_point_group_measured_fraction_full 0.999
_diffrn_reflns_point_group_measured_fraction_max 0.984
_diffrn_reflns_theta_full 67.684
_diffrn_reflns_theta_max 73.757
_diffrn_reflns_theta_min 3.194
_diffrn_source 'micro-focus sealed X-ray tube'
_diffrn_source_type 'SuperNova (Cu) X-ray Source'
_exptl_absorpt_coefficient_mu 0.571
_exptl_absorpt_correction_T_max 1.000
_exptl_absorpt_correction_T_min 0.249
_exptl_absorpt_correction_type gaussian
_exptl_absorpt_process_details
;
CrysAlisPro 1.171.39.46 (Rigaku Oxford Diffraction, 2018)
Numerical absorption correction based on gaussian integration over
a multifaceted crystal model.
Empirical absorption correction using spherical harmonics,
 implemented in SCALE3 ABSPACK scaling algorithm.
;
_exptl_crystal_colour 'clear dark red'
_exptl_crystal_density_diffrn 1.191
_exptl_crystal_description prism
_exptl_crystal_F_000 2248
_exptl_crystal_size_max 0.543
_exptl_crystal_size_mid 0.473
_exptl_crystal_size_min 0.363
_refine_diff_density_max 0.493
_refine_diff_density_min -0.386
_refine_diff_density_rms 0.046
_refine_ls_extinction_method none
_refine_ls_goodness_of_fit_ref 1.066
_refine_ls_hydrogen_treatment constr
_refine_ls_matrix_type full
_refine_ls_number_parameters 735
_refine_ls_number_reflns 14115
_refine_ls_number_restraints 51
_refine_ls_restrained_S_all 1.066
_refine_ls_R_factor_all 0.0531
_refine_ls_R_factor_gt 0.0456
_refine_ls_shift/su_max 0.000
_refine_ls_shift/su_mean 0.000
_refine_ls_structure_factor_coef Fsqd
_refine_ls_weighting_details 'w=1/[\s^2^(Fo^2^)+(0.0893P)^2^+0.3906P] where P=(Fo^2^+2Fc^2^)/3'
_refine_ls_weighting_scheme calc
_refine_ls_wR_factor_gt 0.1311
_refine_ls_wR_factor_ref 0.1366
_reflns_Friedel_coverage 0.000
_reflns_number_gt 11958
_reflns_number_total 14115
_reflns_threshold_expression 'I > 2\s(I)'
_cod_data_source_file c9sc01502g2.cif
_cod_data_source_block yzl797b
_cod_database_code 1550992
_shelx_shelxl_version_number 2018/3
_shelx_space_group_comment
;
The symmetry employed for this shelxl refinement is uniquely defined
by the following loop, which should always be used as a source of
symmetry information in preference to the above space-group names.
They are only intended as comments.
;
_shelx_estimated_absorpt_t_min 0.747
_shelx_estimated_absorpt_t_max 0.819

loop_
_space_group_symop_operation_xyz
'x, y, z'
'-x, y+1/2, -z+1/2'
'-x, -y, -z'
'x, -y-1/2, z-1/2'

loop_
_atom_site_label
_atom_site_type_symbol
_atom_site_fract_x
_atom_site_fract_y
_atom_site_fract_z
_atom_site_U_iso_or_equiv
_atom_site_adp_type
_atom_site_occupancy
_atom_site_site_symmetry_order
_atom_site_calc_flag
_atom_site_refinement_flags_posn
_atom_site_refinement_flags_adp
_atom_site_refinement_flags_occupancy
_atom_site_disorder_assembly
_atom_site_disorder_group
O1 O 0.39074(10) 0.47173(8) 0.44749(8) 0.0434(3) Uani 1 1 d . . . . .
C58 C 0.46731(14) 0.45808(11) 0.40922(11) 0.0419(5) Uani 1 1 d D . . . .
H58A H 0.508540 0.427079 0.434185 0.050 Uiso 0.728(10) 1 calc R U P A 1
H58B H 0.498045 0.502313 0.398889 0.050 Uiso 0.728(10) 1 calc R U P A 1
H58C H 0.520062 0.451979 0.438490 0.050 Uiso 0.272(10) 1 calc R U P A 2
H58D H 0.478088 0.496509 0.377347 0.050 Uiso 0.272(10) 1 calc R U P A 2
C59A C 0.4344(2) 0.4224(2) 0.3450(2) 0.0457(10) Uani 0.728(10) 1 d D U P A 1
H59A H 0.410429 0.456534 0.312245 0.055 Uiso 0.728(10) 1 calc R U P A 1
H59B H 0.481002 0.394121 0.324290 0.055 Uiso 0.728(10) 1 calc R U P A 1
C60A C 0.3625(4) 0.3767(3) 0.3740(3) 0.0582(15) Uani 0.728(10) 1 d D U P A 1
H60A H 0.387396 0.333660 0.394494 0.070 Uiso 0.728(10) 1 calc R U P A 1
H60B H 0.318009 0.363458 0.339441 0.070 Uiso 0.728(10) 1 calc R U P A 1
C59B C 0.4447(6) 0.3921(6) 0.3738(7) 0.055(3) Uani 0.272(10) 1 d D U P A 2
H59C H 0.456342 0.350799 0.402406 0.066 Uiso 0.272(10) 1 calc R U P A 2
H59D H 0.478020 0.387464 0.332242 0.066 Uiso 0.272(10) 1 calc R U P A 2
C60B C 0.3486(9) 0.4008(10) 0.3592(6) 0.060(4) Uani 0.272(10) 1 d D U P A 2
H60C H 0.336533 0.436693 0.324600 0.072 Uiso 0.272(10) 1 calc R U P A 2
H60D H 0.319888 0.356178 0.346327 0.072 Uiso 0.272(10) 1 calc R U P A 2
C61 C 0.32271(16) 0.42478(15) 0.42683(13) 0.0543(6) Uani 1 1 d D . . . .
H61A H 0.271963 0.450965 0.407639 0.065 Uiso 0.728(10) 1 calc R U P A 1
H61B H 0.302440 0.396952 0.465144 0.065 Uiso 0.728(10) 1 calc R U P A 1
H61C H 0.265080 0.448892 0.424732 0.065 Uiso 0.272(10) 1 calc R U P A 2
H61D H 0.319019 0.384686 0.457893 0.065 Uiso 0.272(10) 1 calc R U P A 2
O2 O 0.90179(13) 0.42475(11) 0.06464(9) 0.0641(5) Uani 1 1 d . . . . .
C62 C 0.85794(19) 0.35954(17) 0.07477(14) 0.0641(7) Uani 1 1 d . . . . .
H62A H 0.879390 0.323617 0.043538 0.077 Uiso 1 1 calc R U . . .
H62B H 0.793613 0.364902 0.067823 0.077 Uiso 1 1 calc R U . . .
C63 C 0.87924(18) 0.33934(13) 0.14502(14) 0.0567(6) Uani 1 1 d . . . . .
H63A H 0.931193 0.308127 0.147338 0.068 Uiso 1 1 calc R U . . .
H63B H 0.828846 0.315151 0.165253 0.068 Uiso 1 1 calc R U . . .
C64 C 0.89841(14) 0.40824(12) 0.18018(12) 0.0446(5) Uani 1 1 d . . . . .
H64A H 0.855085 0.417375 0.215195 0.054 Uiso 1 1 calc R U . . .
H64B H 0.958293 0.408336 0.200636 0.054 Uiso 1 1 calc R U . . .
C65 C 0.89057(18) 0.46171(13) 0.12501(13) 0.0553(6) Uani 1 1 d . . . . .
H65A H 0.832099 0.484502 0.125253 0.066 Uiso 1 1 calc R U . . .
H65B H 0.936406 0.498181 0.130621 0.066 Uiso 1 1 calc R U . . .
N1 N 0.10444(9) 0.30829(7) 0.32074(7) 0.0228(3) Uani 1 1 d . . . . .
N2 N 0.12814(10) 0.36538(8) 0.35656(8) 0.0298(3) Uani 1 1 d . . . . .
N3 N 0.15153(10) 0.41437(7) 0.31494(8) 0.0289(3) Uani 1 1 d . . . . .
N4 N 0.09560(9) 0.27793(7) 0.19987(7) 0.0243(3) Uani 1 1 d . . . . .
N5 N 0.06950(9) 0.21747(7) 0.21574(7) 0.0239(3) Uani 1 1 d . . . . .
C1 C 0.14318(10) 0.39045(8) 0.25135(9) 0.0247(3) Uani 1 1 d . . . . .
C2 C 0.11286(10) 0.32176(8) 0.25418(8) 0.0216(3) Uani 1 1 d . . . . .
C3 C 0.07426(11) 0.24770(9) 0.35729(8) 0.0235(3) Uani 1 1 d . . . . .
C4 C -0.01574(11) 0.24201(10) 0.36889(9) 0.0294(4) Uani 1 1 d . . . . .
C5 C -0.04220(13) 0.18678(11) 0.40902(10) 0.0355(4) Uani 1 1 d . . . . .
H5 H -0.102800 0.181351 0.418289 0.043 Uiso 1 1 calc R U . . .
C6 C 0.01827(14) 0.13954(11) 0.43569(10) 0.0373(4) Uani 1 1 d . . . . .
H6 H -0.000922 0.102576 0.463477 0.045 Uiso 1 1 calc R U . . .
C7 C 0.10650(13) 0.14627(10) 0.42181(9) 0.0327(4) Uani 1 1 d . . . . .
H7 H 0.147198 0.113093 0.439653 0.039 Uiso 1 1 calc R U . . .
C8 C 0.13710(11) 0.20056(9) 0.38230(8) 0.0271(3) Uani 1 1 d . . . . .
C9 C -0.08158(12) 0.29377(11) 0.33877(11) 0.0383(4) Uani 1 1 d . . . . .
H9 H -0.054025 0.313415 0.298064 0.046 Uiso 1 1 calc R U . . .
C10 C -0.16618(15) 0.25966(15) 0.31584(15) 0.0588(7) Uani 1 1 d . . . . .
H10A H -0.197698 0.242413 0.354578 0.088 Uiso 1 1 calc R U . . .
H10B H -0.153137 0.220390 0.286242 0.088 Uiso 1 1 calc R U . . .
H10C H -0.202804 0.293948 0.291751 0.088 Uiso 1 1 calc R U . . .
C11 C -0.0967(2) 0.35448(16) 0.38463(18) 0.0779(10) Uani 1 1 d . . . . .
H11A H -0.040072 0.375191 0.398027 0.117 Uiso 1 1 calc R U . . .
H11B H -0.127076 0.338134 0.424262 0.117 Uiso 1 1 calc R U . . .
H11C H -0.132972 0.389743 0.361516 0.117 Uiso 1 1 calc R U . . .
C12 C 0.23346(11) 0.20502(10) 0.36514(10) 0.0321(4) Uani 1 1 d . . . . .
H12 H 0.242888 0.249845 0.340587 0.039 Uiso 1 1 calc R U . . .
C13 C 0.29363(15) 0.20493(16) 0.42665(13) 0.0569(6) Uani 1 1 d . . . . .
H13A H 0.285592 0.161283 0.451417 0.085 Uiso 1 1 calc R U . . .
H13B H 0.279148 0.244803 0.455088 0.085 Uiso 1 1 calc R U . . .
H13C H 0.354961 0.208662 0.413105 0.085 Uiso 1 1 calc R U . . .
C14 C 0.25660(15) 0.14444(13) 0.31885(13) 0.0512(6) Uani 1 1 d . . . . .
H14A H 0.217217 0.145189 0.279500 0.077 Uiso 1 1 calc R U . . .
H14B H 0.249778 0.099952 0.342488 0.077 Uiso 1 1 calc R U . . .
H14C H 0.317633 0.149371 0.304910 0.077 Uiso 1 1 calc R U . . .
C15 C 0.16638(11) 0.43510(8) 0.19453(9) 0.0266(3) Uani 1 1 d . . . . .
C16 C 0.22976(13) 0.48754(10) 0.20458(11) 0.0365(4) Uani 1 1 d . . . . .
H16 H 0.257286 0.493077 0.247231 0.044 Uiso 1 1 calc R U . . .
C17 C 0.25260(15) 0.53142(11) 0.15274(12) 0.0450(5) Uani 1 1 d . . . . .
H17 H 0.296668 0.566081 0.159722 0.054 Uiso 1 1 calc R U . . .
C18 C 0.21128(15) 0.52484(10) 0.09071(11) 0.0438(5) Uani 1 1 d . . . . .
H18 H 0.226417 0.555199 0.055291 0.053 Uiso 1 1 calc R U . . .
C19 C 0.14763(15) 0.47354(10) 0.08079(11) 0.0401(4) Uani 1 1 d . . . . .
H19 H 0.118718 0.469178 0.038523 0.048 Uiso 1 1 calc R U . . .
C20 C 0.12596(12) 0.42860(9) 0.13215(10) 0.0315(4) Uani 1 1 d . . . . .
H20 H 0.083112 0.393116 0.124559 0.038 Uiso 1 1 calc R U . . .
C21 C 0.04945(10) 0.17071(8) 0.16319(8) 0.0224(3) Uani 1 1 d . . . . .
C22 C 0.06850(12) 0.17999(9) 0.09485(9) 0.0290(4) Uani 1 1 d . . . . .
C23 C 0.04157(14) 0.12821(10) 0.05050(10) 0.0362(4) Uani 1 1 d . . . . .
H23 H 0.054563 0.133533 0.004710 0.043 Uiso 1 1 calc R U . . .
C24 C -0.00389(13) 0.06852(10) 0.07042(10) 0.0348(4) Uani 1 1 d . . . . .
C25 C -0.01954(12) 0.05972(9) 0.13767(9) 0.0308(4) Uani 1 1 d . . . . .
H25 H -0.049288 0.018839 0.151942 0.037 Uiso 1 1 calc R U . . .
C26 C 0.00711(11) 0.10905(8) 0.18467(9) 0.0268(3) Uani 1 1 d . . . . .
C27 C 0.11679(18) 0.24207(11) 0.06736(10) 0.0480(6) Uani 1 1 d . . . . .
H27A H 0.170001 0.250825 0.094585 0.072 Uiso 1 1 calc R U . . .
H27B H 0.078633 0.283385 0.068287 0.072 Uiso 1 1 calc R U . . .
H27C H 0.133151 0.232384 0.021338 0.072 Uiso 1 1 calc R U . . .
C28 C -0.03391(17) 0.01422(11) 0.02062(12) 0.0477(5) Uani 1 1 d . . . . .
H28A H -0.061375 -0.024822 0.045024 0.057 Uiso 1 1 calc R U . . .
H28B H -0.079950 0.035241 -0.008776 0.057 Uiso 1 1 calc R U . . .
C29 C -0.01051(15) 0.09591(11) 0.25701(10) 0.0403(5) Uani 1 1 d . . . . .
H29A H -0.052381 0.130768 0.272940 0.060 Uiso 1 1 calc R U . . .
H29B H 0.044654 0.099477 0.283030 0.060 Uiso 1 1 calc R U . . .
H29C H -0.035294 0.048924 0.262210 0.060 Uiso 1 1 calc R U . . .
N6 N 0.60221(8) 0.30433(7) 0.17685(7) 0.0216(3) Uani 1 1 d . . . . .
N7 N 0.62930(9) 0.35906(7) 0.13976(7) 0.0261(3) Uani 1 1 d . . . . .
N8 N 0.65993(9) 0.40700(7) 0.18023(7) 0.0262(3) Uani 1 1 d . . . . .
N9 N 0.59662(9) 0.27598(7) 0.29800(7) 0.0225(3) Uani 1 1 d . . . . .
N10 N 0.56662(9) 0.21630(7) 0.28254(7) 0.0233(3) Uani 1 1 d . . . . .
C01J C 0.43026(12) 0.20041(11) 0.08942(10) 0.0343(4) Uani 1 1 d . . . . .
H01J H 0.368820 0.202287 0.079852 0.041 Uiso 1 1 calc R U . . .
C30 C 0.65302(10) 0.38503(8) 0.24442(8) 0.0220(3) Uani 1 1 d . . . . .
C31 C 0.61550(10) 0.31826(8) 0.24312(8) 0.0202(3) Uani 1 1 d . . . . .
C32 C 0.55972(11) 0.24746(8) 0.14086(8) 0.0229(3) Uani 1 1 d . . . . .
C33 C 0.61175(11) 0.19266(8) 0.11753(8) 0.0248(3) Uani 1 1 d . . . . .
C34 C 0.56881(13) 0.14139(9) 0.07893(9) 0.0302(4) Uani 1 1 d . . . . .
H34 H 0.601616 0.103328 0.061884 0.036 Uiso 1 1 calc R U . . .
C35 C 0.47900(13) 0.14538(10) 0.06521(9) 0.0337(4) Uani 1 1 d . . . . .
H35 H 0.450940 0.110068 0.039027 0.040 Uiso 1 1 calc R U . . .
C36 C 0.46962(11) 0.25331(9) 0.12770(9) 0.0284(4) Uani 1 1 d . . . . .
C37 C 0.70948(12) 0.18701(9) 0.13375(10) 0.0308(4) Uani 1 1 d . . . . .
H37 H 0.727412 0.229863 0.159258 0.037 Uiso 1 1 calc R U . . .
C38 C 0.72850(15) 0.12346(13) 0.17819(14) 0.0527(6) Uani 1 1 d . . . . .
H38A H 0.710610 0.080674 0.154589 0.079 Uiso 1 1 calc R U . . .
H38B H 0.695470 0.127626 0.219346 0.079 Uiso 1 1 calc R U . . .
H38C H 0.791610 0.121365 0.189106 0.079 Uiso 1 1 calc R U . . .
C39 C 0.76441(15) 0.18384(14) 0.07138(12) 0.0502(5) Uani 1 1 d . . . . .
H39A H 0.752863 0.225496 0.044060 0.075 Uiso 1 1 calc R U . . .
H39B H 0.748758 0.141808 0.045745 0.075 Uiso 1 1 calc R U . . .
H39C H 0.826968 0.182167 0.084192 0.075 Uiso 1 1 calc R U . . .
C40 C 0.41476(12) 0.31308(11) 0.15467(11) 0.0378(4) Uani 1 1 d . . . . .
H40 H 0.455762 0.347301 0.176770 0.045 Uiso 1 1 calc R U . . .
C41 C 0.36458(16) 0.35144(13) 0.09881(13) 0.0515(6) Uani 1 1 d . . . . .
H41A H 0.321173 0.319758 0.078186 0.077 Uiso 1 1 calc R U . . .
H41B H 0.405971 0.367005 0.065168 0.077 Uiso 1 1 calc R U . . .
H41C H 0.334414 0.392157 0.117256 0.077 Uiso 1 1 calc R U . . .
C42 C 0.35191(17) 0.28647(15) 0.20694(12) 0.0561(6) Uani 1 1 d . . . . .
H42A H 0.385688 0.265183 0.243860 0.084 Uiso 1 1 calc R U . . .
H42B H 0.312361 0.251447 0.186862 0.084 Uiso 1 1 calc R U . . .
H42C H 0.317246 0.325662 0.223745 0.084 Uiso 1 1 calc R U . . .
C43 C 0.68410(10) 0.43021(8) 0.29957(9) 0.0243(3) Uani 1 1 d . . . . .
C44 C 0.67152(12) 0.41451(9) 0.36603(10) 0.0322(4) Uani 1 1 d . . . . .
H44 H 0.641766 0.372578 0.377321 0.039 Uiso 1 1 calc R U . . .
C45 C 0.70145(14) 0.45875(10) 0.41647(10) 0.0382(4) Uani 1 1 d . . . . .
H45 H 0.691184 0.447375 0.461700 0.046 Uiso 1 1 calc R U . . .
C46 C 0.74627(14) 0.51946(10) 0.40094(11) 0.0388(4) Uani 1 1 d . . . . .
H46 H 0.767594 0.549601 0.435322 0.047 Uiso 1 1 calc R U . . .
C47 C 0.75959(15) 0.53566(10) 0.33514(12) 0.0434(5) Uani 1 1 d . . . . .
H47 H 0.790333 0.577231 0.324166 0.052 Uiso 1 1 calc R U . . .
C48 C 0.72878(14) 0.49216(10) 0.28495(10) 0.0370(4) Uani 1 1 d . . . . .
H48 H 0.738026 0.504453 0.239793 0.044 Uiso 1 1 calc R U . . .
C49 C 0.54621(10) 0.16987(8) 0.33487(8) 0.0224(3) Uani 1 1 d . . . . .
C50 C 0.50541(11) 0.10731(8) 0.31166(9) 0.0253(3) Uani 1 1 d . . . . .
C51 C 0.48238(12) 0.05655(9) 0.35741(9) 0.0291(4) Uani 1 1 d . . . . .
H51 H 0.454765 0.014860 0.341800 0.035 Uiso 1 1 calc R U . . .
C52 C 0.49841(13) 0.06475(9) 0.42533(9) 0.0317(4) Uani 1 1 d . . . . .
C53 C 0.53930(13) 0.12646(10) 0.44721(9) 0.0337(4) Uani 1 1 d . . . . .
H53 H 0.551271 0.132291 0.493542 0.040 Uiso 1 1 calc R U . . .
C54 C 0.56312(12) 0.17958(9) 0.40392(9) 0.0276(3) Uani 1 1 d . . . . .
C55 C 0.48543(14) 0.09525(10) 0.23871(9) 0.0353(4) Uani 1 1 d . . . . .
H55A H 0.540630 0.091717 0.214683 0.053 Uiso 1 1 calc R U . . .
H55B H 0.450674 0.134472 0.220849 0.053 Uiso 1 1 calc R U . . .
H55C H 0.451989 0.051701 0.233119 0.053 Uiso 1 1 calc R U . . .
C56 C 0.47002(16) 0.00907(11) 0.47332(11) 0.0447(5) Uani 1 1 d . . . . .
H56A H 0.414258 0.024522 0.493142 0.054 Uiso 1 1 calc R U . . .
H56B H 0.456987 -0.033957 0.447431 0.054 Uiso 1 1 calc R U . . .
C57 C 0.60434(17) 0.24426(11) 0.43428(10) 0.0446(5) Uani 1 1 d . . . . .
H57A H 0.565652 0.284533 0.426084 0.067 Uiso 1 1 calc R U . . .
H57B H 0.661408 0.252829 0.414076 0.067 Uiso 1 1 calc R U . . .
H57C H 0.612769 0.237474 0.482396 0.067 Uiso 1 1 calc R U . . .

loop_
_atom_site_aniso_label
_atom_site_aniso_U_11
_atom_site_aniso_U_22
_atom_site_aniso_U_33
_atom_site_aniso_U_23
_atom_site_aniso_U_13
_atom_site_aniso_U_12
O1 0.0454(8) 0.0389(7) 0.0459(8) -0.0054(6) 0.0028(6) -0.0020(6)
C58 0.0408(11) 0.0374(10) 0.0475(12) -0.0033(9) 0.0026(9) -0.0033(8)
C59A 0.0429(17) 0.049(2) 0.045(2) -0.0072(16) 0.0021(14) 0.0046(15)
C60A 0.042(2) 0.056(3) 0.076(4) -0.022(2) 0.002(2) -0.0095(19)
C59B 0.053(5) 0.048(5) 0.064(7) -0.010(5) 0.001(5) 0.008(4)
C60B 0.062(7) 0.079(9) 0.039(5) -0.013(6) -0.010(5) -0.005(6)
C61 0.0436(12) 0.0697(16) 0.0497(14) -0.0130(12) 0.0007(10) -0.0116(11)
O2 0.0729(12) 0.0757(12) 0.0442(10) 0.0061(9) 0.0116(8) -0.0126(10)
C62 0.0623(16) 0.0813(19) 0.0492(15) -0.0104(13) 0.0125(12) -0.0216(14)
C63 0.0542(14) 0.0488(13) 0.0668(17) 0.0045(12) -0.0065(12) -0.0032(10)
C64 0.0389(11) 0.0522(12) 0.0429(12) 0.0014(10) 0.0042(9) 0.0004(9)
C65 0.0646(15) 0.0476(12) 0.0540(14) 0.0049(11) 0.0081(12) 0.0109(11)
N1 0.0228(6) 0.0221(6) 0.0234(7) -0.0048(5) -0.0013(5) 0.0023(5)
N2 0.0326(8) 0.0275(7) 0.0291(8) -0.0101(6) -0.0034(6) 0.0007(6)
N3 0.0316(7) 0.0237(7) 0.0313(8) -0.0067(6) -0.0020(6) -0.0006(5)
N4 0.0304(7) 0.0188(6) 0.0237(7) -0.0020(5) -0.0016(5) -0.0014(5)
N5 0.0282(7) 0.0200(6) 0.0235(7) -0.0020(5) -0.0006(5) -0.0024(5)
C1 0.0222(7) 0.0212(7) 0.0306(9) -0.0068(6) -0.0019(6) 0.0017(6)
C2 0.0199(7) 0.0204(7) 0.0244(8) -0.0022(6) -0.0027(6) 0.0031(6)
C3 0.0269(8) 0.0248(7) 0.0186(7) -0.0032(6) -0.0009(6) 0.0024(6)
C4 0.0285(9) 0.0333(9) 0.0264(9) -0.0029(7) 0.0007(7) 0.0029(7)
C5 0.0314(9) 0.0441(10) 0.0314(10) 0.0015(8) 0.0068(7) -0.0019(8)
C6 0.0460(11) 0.0374(10) 0.0286(9) 0.0047(8) 0.0056(8) -0.0027(8)
C7 0.0422(10) 0.0302(9) 0.0258(9) 0.0020(7) -0.0011(7) 0.0064(7)
C8 0.0305(8) 0.0285(8) 0.0221(8) -0.0055(6) -0.0019(6) 0.0039(6)
C9 0.0242(9) 0.0428(10) 0.0479(12) 0.0043(9) 0.0004(8) 0.0063(7)
C10 0.0386(12) 0.0619(15) 0.0750(19) 0.0002(13) -0.0191(11) 0.0054(10)
C11 0.0692(18) 0.0678(18) 0.095(2) -0.0312(17) -0.0355(16) 0.0388(15)
C12 0.0269(8) 0.0319(8) 0.0376(10) 0.0009(7) -0.0005(7) 0.0054(7)
C13 0.0379(11) 0.0791(17) 0.0531(14) 0.0009(13) -0.0137(10) 0.0042(11)
C14 0.0426(12) 0.0527(13) 0.0589(15) -0.0097(11) 0.0161(10) 0.0097(10)
C15 0.0266(8) 0.0184(7) 0.0348(9) -0.0044(6) 0.0011(7) 0.0009(6)
C16 0.0383(10) 0.0289(9) 0.0420(11) -0.0051(8) -0.0028(8) -0.0074(7)
C17 0.0474(12) 0.0310(9) 0.0566(14) -0.0010(9) 0.0026(10) -0.0162(8)
C18 0.0589(13) 0.0296(9) 0.0433(12) 0.0048(8) 0.0089(10) -0.0061(9)
C19 0.0551(12) 0.0309(9) 0.0342(10) -0.0001(8) -0.0003(9) -0.0034(8)
C20 0.0375(9) 0.0225(7) 0.0345(10) -0.0039(7) -0.0004(7) -0.0027(7)
C21 0.0256(8) 0.0179(7) 0.0235(8) -0.0024(6) -0.0017(6) -0.0020(6)
C22 0.0403(10) 0.0221(8) 0.0247(9) -0.0023(6) 0.0002(7) -0.0053(7)
C23 0.0553(12) 0.0287(9) 0.0245(9) -0.0051(7) 0.0037(8) -0.0109(8)
C24 0.0442(10) 0.0264(8) 0.0338(10) -0.0084(7) 0.0022(8) -0.0099(7)
C25 0.0386(10) 0.0200(7) 0.0338(9) -0.0019(7) 0.0025(7) -0.0076(7)
C26 0.0320(8) 0.0205(7) 0.0279(9) 0.0008(6) 0.0001(7) -0.0019(6)
C27 0.0828(16) 0.0374(10) 0.0243(10) -0.0047(8) 0.0119(10) -0.0276(10)
C28 0.0650(14) 0.0338(10) 0.0448(12) -0.0149(9) 0.0106(10) -0.0213(9)
C29 0.0599(13) 0.0312(10) 0.0298(10) 0.0025(7) 0.0040(9) -0.0171(9)
N6 0.0226(6) 0.0198(6) 0.0223(7) 0.0026(5) 0.0006(5) -0.0001(5)
N7 0.0312(7) 0.0221(6) 0.0251(7) 0.0060(5) 0.0017(6) 0.0001(5)
N8 0.0286(7) 0.0213(6) 0.0288(8) 0.0045(6) 0.0009(6) 0.0000(5)
N9 0.0257(6) 0.0189(6) 0.0229(7) 0.0018(5) 0.0005(5) -0.0022(5)
N10 0.0287(7) 0.0189(6) 0.0224(7) 0.0008(5) 0.0004(5) -0.0035(5)
C01J 0.0295(9) 0.0427(10) 0.0304(9) -0.0039(8) -0.0071(7) -0.0027(7)
C30 0.0188(7) 0.0193(7) 0.0280(8) 0.0046(6) 0.0019(6) 0.0020(5)
C31 0.0189(7) 0.0188(7) 0.0231(8) 0.0003(6) 0.0008(6) 0.0021(5)
C32 0.0294(8) 0.0218(7) 0.0174(7) 0.0015(6) 0.0000(6) -0.0014(6)
C33 0.0303(8) 0.0228(7) 0.0214(8) 0.0042(6) 0.0019(6) 0.0005(6)
C34 0.0422(10) 0.0246(8) 0.0238(8) -0.0012(6) 0.0032(7) 0.0005(7)
C35 0.0419(10) 0.0330(9) 0.0260(9) -0.0037(7) -0.0058(7) -0.0084(7)
C36 0.0279(8) 0.0325(8) 0.0247(8) -0.0006(7) -0.0028(6) 0.0007(7)
C37 0.0302(9) 0.0267(8) 0.0356(10) -0.0027(7) 0.0009(7) 0.0033(6)
C38 0.0389(11) 0.0564(14) 0.0624(15) 0.0183(12) -0.0072(10) 0.0097(10)
C39 0.0387(11) 0.0650(14) 0.0475(13) -0.0028(11) 0.0100(9) 0.0023(10)
C40 0.0267(9) 0.0436(11) 0.0429(11) -0.0121(9) -0.0042(8) 0.0069(8)
C41 0.0520(13) 0.0510(13) 0.0520(14) 0.0065(11) 0.0086(11) 0.0190(10)
C42 0.0538(13) 0.0761(17) 0.0390(12) 0.0040(11) 0.0101(10) 0.0250(12)
C43 0.0210(7) 0.0188(7) 0.0329(9) 0.0007(6) -0.0009(6) 0.0010(6)
C44 0.0389(10) 0.0252(8) 0.0327(10) 0.0001(7) 0.0023(7) -0.0071(7)
C45 0.0464(11) 0.0352(10) 0.0330(10) -0.0031(8) 0.0020(8) -0.0062(8)
C46 0.0425(11) 0.0314(9) 0.0424(11) -0.0110(8) -0.0020(8) -0.0070(8)
C47 0.0505(12) 0.0299(9) 0.0500(12) -0.0029(9) 0.0027(9) -0.0167(8)
C48 0.0466(11) 0.0291(9) 0.0354(10) 0.0019(8) 0.0037(8) -0.0107(8)
C49 0.0257(8) 0.0185(7) 0.0230(8) 0.0013(6) 0.0012(6) -0.0016(6)
C50 0.0279(8) 0.0222(8) 0.0259(9) -0.0009(6) -0.0003(6) -0.0042(6)
C51 0.0351(9) 0.0213(8) 0.0309(9) 0.0005(7) -0.0003(7) -0.0076(6)
C52 0.0419(10) 0.0236(8) 0.0294(9) 0.0062(7) -0.0008(7) -0.0091(7)
C53 0.0499(11) 0.0281(9) 0.0228(9) 0.0030(7) -0.0031(8) -0.0103(8)
C54 0.0366(9) 0.0218(8) 0.0244(8) 0.0007(6) 0.0004(7) -0.0063(6)
C55 0.0499(11) 0.0287(9) 0.0273(9) -0.0028(7) 0.0009(8) -0.0165(8)
C56 0.0684(14) 0.0323(10) 0.0329(10) 0.0116(8) -0.0112(10) -0.0209(9)
C57 0.0793(16) 0.0338(10) 0.0205(9) -0.0011(7) -0.0014(9) -0.0251(10)

loop_
_atom_type_symbol
_atom_type_description
_atom_type_scat_dispersion_real
_atom_type_scat_dispersion_imag
_atom_type_scat_source
C C 0.0181 0.0091 'International Tables Vol C Tables 4.2.6.8 and 6.1.1.4'
H H 0.0000 0.0000 'International Tables Vol C Tables 4.2.6.8 and 6.1.1.4'
N N 0.0311 0.0180 'International Tables Vol C Tables 4.2.6.8 and 6.1.1.4'
O O 0.0492 0.0322 'International Tables Vol C Tables 4.2.6.8 and 6.1.1.4'

loop_
_exptl_crystal_face_index_h
_exptl_crystal_face_index_k
_exptl_crystal_face_index_l
_exptl_crystal_face_perp_dist
-7 -9 1 0.2039
-8 -6 -2 0.2107
9 1 5 0.1346
-2 -11 4 0.2585
1 0 -13 0.2432
6 -3 -10 0.2422
8 -5 4 0.1537
3 -2 12 0.1982
-2 1 13 0.2144
-7 9 -2 0.1932
0 10 8 0.1998
3 8 9 0.1830
-3 -8 -9 0.1815
-7 1 -9 0.1899
-4 10 -5 0.1910
8 6 5 0.1928
9 6 1 0.2069
-8 -5 5 0.2158
-5 -7 8 0.2327
10 1 0 0.1575
9 3 -3 0.1810
-8 -4 6 0.2175
7 5 -7 0.2277
10 1 -3 0.1754
9 -4 2 0.1409
-10 3 2 0.2292
-8 1 8 0.2027
-4 -2 12 0.2116
-7 -8 -4 0.1851
-8 -6 -5 0.1887
7 8 -3 0.2406
6 5 -9 0.2372

loop_
_geom_angle_atom_site_label_1
_geom_angle_atom_site_label_2
_geom_angle_atom_site_label_3
_geom_angle
_geom_angle_site_symmetry_1
C61 O1 C58 108.83(16) .
O1 C58 C59B 103.3(4) .
O1 C58 C59A 106.19(19) .
O1 C58 H58A 110.5 .
C59A C58 H58A 110.5 .
O1 C58 H58B 110.5 .
C59A C58 H58B 110.5 .
H58A C58 H58B 108.7 .
O1 C58 H58C 111.1 .
C59B C58 H58C 111.1 .
O1 C58 H58D 111.1 .
C59B C58 H58D 111.1 .
H58C C58 H58D 109.1 .
C60A C59A C58 99.0(4) .
C60A C59A H59A 112.0 .
C58 C59A H59A 112.0 .
C60A C59A H59B 112.0 .
C58 C59A H59B 112.0 .
H59A C59A H59B 109.6 .
C59A C60A C61 102.6(3) .
C59A C60A H60A 111.3 .
C61 C60A H60A 111.3 .
C59A C60A H60B 111.3 .
C61 C60A H60B 111.3 .
H60A C60A H60B 109.2 .
C58 C59B C60B 102.4(10) .
C58 C59B H59C 111.3 .
C60B C59B H59C 111.3 .
C58 C59B H59D 111.3 .
C60B C59B H59D 111.3 .
H59C C59B H59D 109.2 .
C61 C60B C59B 97.7(9) .
C61 C60B H60C 112.2 .
C59B C60B H60C 112.2 .
C61 C60B H60D 112.2 .
C59B C60B H60D 112.2 .
H60C C60B H60D 109.8 .
O1 C61 C60B 104.6(7) .
O1 C61 C60A 106.4(3) .
O1 C61 H61A 110.4 .
C60A C61 H61A 110.4 .
O1 C61 H61B 110.4 .
C60A C61 H61B 110.4 .
H61A C61 H61B 108.6 .
O1 C61 H61C 110.8 .
C60B C61 H61C 110.8 .
O1 C61 H61D 110.8 .
C60B C61 H61D 110.8 .
H61C C61 H61D 108.9 .
C65 O2 C62 104.28(18) .
O2 C62 C63 105.6(2) .
O2 C62 H62A 110.6 .
C63 C62 H62A 110.6 .
O2 C62 H62B 110.6 .
C63 C62 H62B 110.6 .
H62A C62 H62B 108.8 .
C62 C63 C64 104.5(2) .
C62 C63 H63A 110.9 .
C64 C63 H63A 110.9 .
C62 C63 H63B 110.9 .
C64 C63 H63B 110.9 .
H63A C63 H63B 108.9 .
C65 C64 C63 103.6(2) .
C65 C64 H64A 111.0 .
C63 C64 H64A 111.0 .
C65 C64 H64B 111.0 .
C63 C64 H64B 111.0 .
H64A C64 H64B 109.0 .
O2 C65 C64 106.3(2) .
O2 C65 H65A 110.5 .
C64 C65 H65A 110.5 .
O2 C65 H65B 110.5 .
C64 C65 H65B 110.5 .
H65A C65 H65B 108.7 .
N2 N1 C2 109.74(14) .
N2 N1 C3 117.31(13) .
C2 N1 C3 132.94(13) .
N3 N2 N1 108.11(14) .
N2 N3 C1 109.76(14) .
N5 N4 C2 113.95(14) .
N4 N5 C21 116.99(14) .
N3 C1 C2 107.59(15) .
N3 C1 C15 120.90(15) .
C2 C1 C15 131.49(15) .
N1 C2 C1 104.80(14) .
N1 C2 N4 129.02(14) .
C1 C2 N4 126.18(15) .
C4 C3 C8 123.64(16) .
C4 C3 N1 117.95(14) .
C8 C3 N1 118.29(15) .
C5 C4 C3 116.90(16) .
C5 C4 C9 121.71(16) .
C3 C4 C9 121.38(16) .
C6 C5 C4 121.23(17) .
C6 C5 H5 119.4 .
C4 C5 H5 119.4 .
C7 C6 C5 119.95(18) .
C7 C6 H6 120.0 .
C5 C6 H6 120.0 .
C6 C7 C8 121.53(17) .
C6 C7 H7 119.2 .
C8 C7 H7 119.2 .
C7 C8 C3 116.73(16) .
C7 C8 C12 120.61(16) .
C3 C8 C12 122.59(16) .
C11 C9 C10 112.3(2) .
C11 C9 C4 111.54(19) .
C10 C9 C4 112.95(18) .
C11 C9 H9 106.5 .
C10 C9 H9 106.5 .
C4 C9 H9 106.5 .
C9 C10 H10A 109.5 .
C9 C10 H10B 109.5 .
H10A C10 H10B 109.5 .
C9 C10 H10C 109.5 .
H10A C10 H10C 109.5 .
H10B C10 H10C 109.5 .
C9 C11 H11A 109.5 .
C9 C11 H11B 109.5 .
H11A C11 H11B 109.5 .
C9 C11 H11C 109.5 .
H11A C11 H11C 109.5 .
H11B C11 H11C 109.5 .
C8 C12 C13 112.47(17) .
C8 C12 C14 109.44(16) .
C13 C12 C14 110.48(19) .
C8 C12 H12 108.1 .
C13 C12 H12 108.1 .
C14 C12 H12 108.1 .
C12 C13 H13A 109.5 .
C12 C13 H13B 109.5 .
H13A C13 H13B 109.5 .
C12 C13 H13C 109.5 .
H13A C13 H13C 109.5 .
H13B C13 H13C 109.5 .
C12 C14 H14A 109.5 .
C12 C14 H14B 109.5 .
H14A C14 H14B 109.5 .
C12 C14 H14C 109.5 .
H14A C14 H14C 109.5 .
H14B C14 H14C 109.5 .
C20 C15 C16 118.84(17) .
C20 C15 C1 122.53(15) .
C16 C15 C1 118.60(17) .
C17 C16 C15 120.50(19) .
C17 C16 H16 119.7 .
C15 C16 H16 119.7 .
C16 C17 C18 120.17(18) .
C16 C17 H17 119.9 .
C18 C17 H17 119.9 .
C17 C18 C19 119.49(19) .
C17 C18 H18 120.3 .
C19 C18 H18 120.3 .
C20 C19 C18 120.5(2) .
C20 C19 H19 119.8 .
C18 C19 H19 119.8 .
C19 C20 C15 120.49(17) .
C19 C20 H20 119.8 .
C15 C20 H20 119.8 .
N5 C21 C26 113.04(14) .
N5 C21 C22 126.74(14) .
C26 C21 C22 120.21(15) .
C23 C22 C21 117.87(15) .
C23 C22 C27 117.76(16) .
C21 C22 C27 124.36(15) .
C22 C23 C24 122.65(18) .
C22 C23 H23 118.7 .
C24 C23 H23 118.7 .
C25 C24 C23 118.37(16) .
C25 C24 C28 120.47(17) .
C23 C24 C28 121.15(18) .
C24 C25 C26 121.71(16) .
C24 C25 H25 119.1 .
C26 C25 H25 119.1 .
C25 C26 C21 119.09(16) .
C25 C26 C29 119.17(16) .
C21 C26 C29 121.73(16) .
C22 C27 H27A 109.5 .
C22 C27 H27B 109.5 .
H27A C27 H27B 109.5 .
C22 C27 H27C 109.5 .
H27A C27 H27C 109.5 .
H27B C27 H27C 109.5 .
C28 C28 C24 115.5(2) 3
C28 C28 H28A 108.4 3
C24 C28 H28A 108.4 .
C28 C28 H28B 108.4 3
C24 C28 H28B 108.4 .
H28A C28 H28B 107.5 .
C26 C29 H29A 109.5 .
C26 C29 H29B 109.5 .
H29A C29 H29B 109.5 .
C26 C29 H29C 109.5 .
H29A C29 H29C 109.5 .
H29B C29 H29C 109.5 .
N7 N6 C31 110.17(13) .
N7 N6 C32 116.31(13) .
C31 N6 C32 133.28(13) .
N8 N7 N6 108.00(13) .
N7 N8 C30 109.82(13) .
N10 N9 C31 113.97(13) .
N9 N10 C49 117.86(14) .
C35 C01J C36 121.22(17) .
C35 C01J H01J 119.4 .
C36 C01J H01J 119.4 .
N8 C30 C31 107.71(14) .
N8 C30 C43 120.02(14) .
C31 C30 C43 132.26(15) .
N6 C31 C30 104.29(13) .
N6 C31 N9 128.64(14) .
C30 C31 N9 127.06(15) .
C36 C32 C33 123.88(15) .
C36 C32 N6 117.35(14) .
C33 C32 N6 118.62(14) .
C32 C33 C34 116.64(16) .
C32 C33 C37 122.67(15) .
C34 C33 C37 120.69(15) .
C35 C34 C33 120.98(16) .
C35 C34 H34 119.5 .
C33 C34 H34 119.5 .
C01J C35 C34 120.34(16) .
C01J C35 H35 119.8 .
C34 C35 H35 119.8 .
C32 C36 C01J 116.95(16) .
C32 C36 C40 122.52(16) .
C01J C36 C40 120.52(16) .
C33 C37 C39 112.31(17) .
C33 C37 C38 110.62(16) .
C39 C37 C38 110.36(18) .
C33 C37 H37 107.8 .
C39 C37 H37 107.8 .
C38 C37 H37 107.8 .
C37 C38 H38A 109.5 .
C37 C38 H38B 109.5 .
H38A C38 H38B 109.5 .
C37 C38 H38C 109.5 .
H38A C38 H38C 109.5 .
H38B C38 H38C 109.5 .
C37 C39 H39A 109.5 .
C37 C39 H39B 109.5 .
H39A C39 H39B 109.5 .
C37 C39 H39C 109.5 .
H39A C39 H39C 109.5 .
H39B C39 H39C 109.5 .
C36 C40 C42 110.66(19) .
C36 C40 C41 111.55(17) .
C42 C40 C41 110.79(17) .
C36 C40 H40 107.9 .
C42 C40 H40 107.9 .
C41 C40 H40 107.9 .
C40 C41 H41A 109.5 .
C40 C41 H41B 109.5 .
H41A C41 H41B 109.5 .
C40 C41 H41C 109.5 .
H41A C41 H41C 109.5 .
H41B C41 H41C 109.5 .
C40 C42 H42A 109.5 .
C40 C42 H42B 109.5 .
H42A C42 H42B 109.5 .
C40 C42 H42C 109.5 .
H42A C42 H42C 109.5 .
H42B C42 H42C 109.5 .
C44 C43 C48 117.63(17) .
C44 C43 C30 123.23(15) .
C48 C43 C30 119.13(16) .
C43 C44 C45 121.38(17) .
C43 C44 H44 119.3 .
C45 C44 H44 119.3 .
C46 C45 C44 120.05(19) .
C46 C45 H45 120.0 .
C44 C45 H45 120.0 .
C47 C46 C45 119.26(18) .
C47 C46 H46 120.4 .
C45 C46 H46 120.4 .
C46 C47 C48 120.69(18) .
C46 C47 H47 119.7 .
C48 C47 H47 119.7 .
C47 C48 C43 120.98(18) .
C47 C48 H48 119.5 .
C43 C48 H48 119.5 .
N10 C49 C54 127.35(15) .
N10 C49 C50 112.69(14) .
C54 C49 C50 119.95(15) .
C51 C50 C49 119.12(16) .
C51 C50 C55 119.26(15) .
C49 C50 C55 121.62(15) .
C50 C51 C52 122.03(16) .
C50 C51 H51 119.0 .
C52 C51 H51 119.0 .
C51 C52 C53 118.04(16) .
C51 C52 C56 120.17(16) .
C53 C52 C56 121.78(17) .
C54 C53 C52 122.66(17) .
C54 C53 H53 118.7 .
C52 C53 H53 118.7 .
C53 C54 C49 118.19(15) .
C53 C54 C57 117.25(16) .
C49 C54 C57 124.56(15) .
C50 C55 H55A 109.5 .
C50 C55 H55B 109.5 .
H55A C55 H55B 109.5 .
C50 C55 H55C 109.5 .
H55A C55 H55C 109.5 .
H55B C55 H55C 109.5 .
C56 C56 C52 117.5(2) 3_656
C56 C56 H56A 107.9 3_656
C52 C56 H56A 107.9 .
C56 C56 H56B 107.9 3_656
C52 C56 H56B 107.9 .
H56A C56 H56B 107.2 .
C54 C57 H57A 109.5 .
C54 C57 H57B 109.5 .
H57A C57 H57B 109.5 .
C54 C57 H57C 109.5 .
H57A C57 H57C 109.5 .
H57B C57 H57C 109.5 .

loop_
_geom_bond_atom_site_label_1
_geom_bond_atom_site_label_2
_geom_bond_distance
_geom_bond_site_symmetry_2
O1 C61 1.424(3) .
O1 C58 1.434(3) .
C58 C59B 1.483(9) .
C58 C59A 1.531(4) .
C58 H58A 0.9900 .
C58 H58B 0.9900 .
C58 H58C 0.9900 .
C58 H58D 0.9900 .
C59A C60A 1.526(6) .
C59A H59A 0.9900 .
C59A H59B 0.9900 .
C60A C61 1.538(6) .
C60A H60A 0.9900 .
C60A H60B 0.9900 .
C59B C60B 1.493(13) .
C59B H59C 0.9900 .
C59B H59D 0.9900 .
C60B C61 1.493(12) .
C60B H60C 0.9900 .
C60B H60D 0.9900 .
C61 H61A 0.9900 .
C61 H61B 0.9900 .
C61 H61C 0.9900 .
C61 H61D 0.9900 .
O2 C65 1.416(3) .
O2 C62 1.430(3) .
C62 C63 1.490(4) .
C62 H62A 0.9900 .
C62 H62B 0.9900 .
C63 C64 1.518(3) .
C63 H63A 0.9900 .
C63 H63B 0.9900 .
C64 C65 1.509(3) .
C64 H64A 0.9900 .
C64 H64B 0.9900 .
C65 H65A 0.9900 .
C65 H65B 0.9900 .
N1 N2 1.351(2) .
N1 C2 1.370(2) .
N1 C3 1.451(2) .
N2 N3 1.309(2) .
N3 C1 1.359(2) .
N4 N5 1.2646(19) .
N4 C2 1.395(2) .
N5 C21 1.410(2) .
C1 C2 1.392(2) .
C1 C15 1.474(2) .
C3 C4 1.398(2) .
C3 C8 1.398(2) .
C4 C5 1.393(3) .
C4 C9 1.522(3) .
C5 C6 1.387(3) .
C5 H5 0.9500 .
C6 C7 1.383(3) .
C6 H6 0.9500 .
C7 C8 1.392(3) .
C7 H7 0.9500 .
C8 C12 1.515(2) .
C9 C11 1.502(3) .
C9 C10 1.504(3) .
C9 H9 1.0000 .
C10 H10A 0.9800 .
C10 H10B 0.9800 .
C10 H10C 0.9800 .
C11 H11A 0.9800 .
C11 H11B 0.9800 .
C11 H11C 0.9800 .
C12 C13 1.519(3) .
C12 C14 1.530(3) .
C12 H12 1.0000 .
C13 H13A 0.9800 .
C13 H13B 0.9800 .
C13 H13C 0.9800 .
C14 H14A 0.9800 .
C14 H14B 0.9800 .
C14 H14C 0.9800 .
C15 C20 1.387(3) .
C15 C16 1.401(2) .
C16 C17 1.387(3) .
C16 H16 0.9500 .
C17 C18 1.387(3) .
C17 H17 0.9500 .
C18 C19 1.388(3) .
C18 H18 0.9500 .
C19 C20 1.387(3) .
C19 H19 0.9500 .
C20 H20 0.9500 .
C21 C26 1.414(2) .
C21 C22 1.420(2) .
C22 C23 1.386(2) .
C22 C27 1.506(2) .
C23 C24 1.397(3) .
C23 H23 0.9500 .
C24 C25 1.387(3) .
C24 C28 1.504(3) .
C25 C26 1.387(2) .
C25 H25 0.9500 .
C26 C29 1.504(3) .
C27 H27A 0.9800 .
C27 H27B 0.9800 .
C27 H27C 0.9800 .
C28 C28 1.443(5) 3
C28 H28A 0.9900 .
C28 H28B 0.9900 .
C29 H29A 0.9800 .
C29 H29B 0.9800 .
C29 H29C 0.9800 .
N6 N7 1.3533(19) .
N6 C31 1.367(2) .
N6 C32 1.448(2) .
N7 N8 1.303(2) .
N8 C30 1.361(2) .
N9 N10 1.2640(19) .
N9 C31 1.401(2) .
N10 C49 1.415(2) .
C01J C35 1.381(3) .
C01J C36 1.396(3) .
C01J H01J 0.9500 .
C30 C31 1.397(2) .
C30 C43 1.473(2) .
C32 C36 1.394(2) .
C32 C33 1.399(2) .
C33 C34 1.401(2) .
C33 C37 1.518(2) .
C34 C35 1.389(3) .
C34 H34 0.9500 .
C35 H35 0.9500 .
C36 C40 1.521(2) .
C37 C39 1.522(3) .
C37 C38 1.530(3) .
C37 H37 1.0000 .
C38 H38A 0.9800 .
C38 H38B 0.9800 .
C38 H38C 0.9800 .
C39 H39A 0.9800 .
C39 H39B 0.9800 .
C39 H39C 0.9800 .
C40 C42 1.523(3) .
C40 C41 1.529(3) .
C40 H40 1.0000 .
C41 H41A 0.9800 .
C41 H41B 0.9800 .
C41 H41C 0.9800 .
C42 H42A 0.9800 .
C42 H42B 0.9800 .
C42 H42C 0.9800 .
C43 C44 1.385(3) .
C43 C48 1.399(2) .
C44 C45 1.387(3) .
C44 H44 0.9500 .
C45 C46 1.384(3) .
C45 H45 0.9500 .
C46 C47 1.376(3) .
C46 H46 0.9500 .
C47 C48 1.379(3) .
C47 H47 0.9500 .
C48 H48 0.9500 .
C49 C54 1.416(2) .
C49 C50 1.420(2) .
C50 C51 1.386(2) .
C50 C55 1.506(2) .
C51 C52 1.388(3) .
C51 H51 0.9500 .
C52 C53 1.399(2) .
C52 C56 1.505(2) .
C53 C54 1.390(2) .
C53 H53 0.9500 .
C54 C57 1.508(2) .
C55 H55A 0.9800 .
C55 H55B 0.9800 .
C55 H55C 0.9800 .
C56 C56 1.433(4) 3_656
C56 H56A 0.9900 .
C56 H56B 0.9900 .
C57 H57A 0.9800 .
C57 H57B 0.9800 .
C57 H57C 0.9800 .

loop_
_geom_torsion_atom_site_label_1
_geom_torsion_atom_site_label_2
_geom_torsion_atom_site_label_3
_geom_torsion_atom_site_label_4
_geom_torsion
_geom_torsion_site_symmetry_4
C61 O1 C58 C59B -9.8(7) .
C61 O1 C58 C59A 23.1(3) .
O1 C58 C59A C60A -38.5(4) .
C58 C59A C60A C61 38.5(5) .
O1 C58 C59B C60B 36.1(13) .
C58 C59B C60B C61 -46.9(15) .
C58 O1 C61 C60B -20.3(7) .
C58 O1 C61 C60A 2.7(4) .
C59B C60B C61 O1 41.2(13) .
C59A C60A C61 O1 -27.0(5) .
C65 O2 C62 C63 -39.6(3) .
O2 C62 C63 C64 25.5(3) .
C62 C63 C64 C65 -2.8(3) .
C62 O2 C65 C64 37.8(3) .
C63 C64 C65 O2 -21.1(3) .
C2 N1 N2 N3 -0.22(18) .
C3 N1 N2 N3 -178.80(13) .
N1 N2 N3 C1 0.31(18) .
C2 N4 N5 C21 179.01(13) .
N2 N3 C1 C2 -0.28(18) .
N2 N3 C1 C15 -179.23(14) .
N2 N1 C2 C1 0.05(17) .
C3 N1 C2 C1 178.33(15) .
N2 N1 C2 N4 -179.94(15) .
C3 N1 C2 N4 -1.7(3) .
N3 C1 C2 N1 0.13(17) .
C15 C1 C2 N1 178.94(16) .
N3 C1 C2 N4 -179.88(15) .
C15 C1 C2 N4 -1.1(3) .
N5 N4 C2 N1 -0.8(2) .
N5 N4 C2 C1 179.23(15) .
N2 N1 C3 C4 90.66(18) .
C2 N1 C3 C4 -87.5(2) .
N2 N1 C3 C8 -85.61(18) .
C2 N1 C3 C8 96.2(2) .
C8 C3 C4 C5 1.5(3) .
N1 C3 C4 C5 -174.52(15) .
C8 C3 C4 C9 -178.26(17) .
N1 C3 C4 C9 5.7(2) .
C3 C4 C5 C6 -0.4(3) .
C9 C4 C5 C6 179.38(19) .
C4 C5 C6 C7 -0.9(3) .
C5 C6 C7 C8 1.2(3) .
C6 C7 C8 C3 -0.1(3) .
C6 C7 C8 C12 -177.18(17) .
C4 C3 C8 C7 -1.3(3) .
N1 C3 C8 C7 174.77(14) .
C4 C3 C8 C12 175.71(16) .
N1 C3 C8 C12 -8.3(2) .
C5 C4 C9 C11 89.1(3) .
C3 C4 C9 C11 -91.1(3) .
C5 C4 C9 C10 -38.5(3) .
C3 C4 C9 C10 141.2(2) .
C7 C8 C12 C13 -55.1(2) .
C3 C8 C12 C13 128.1(2) .
C7 C8 C12 C14 68.1(2) .
C3 C8 C12 C14 -108.7(2) .
N3 C1 C15 C20 -150.76(16) .
C2 C1 C15 C20 30.6(3) .
N3 C1 C15 C16 27.2(2) .
C2 C1 C15 C16 -151.49(18) .
C20 C15 C16 C17 -1.0(3) .
C1 C15 C16 C17 -179.03(18) .
C15 C16 C17 C18 1.5(3) .
C16 C17 C18 C19 -0.7(3) .
C17 C18 C19 C20 -0.7(3) .
C18 C19 C20 C15 1.2(3) .
C16 C15 C20 C19 -0.4(3) .
C1 C15 C20 C19 177.59(16) .
N4 N5 C21 C26 -170.01(14) .
N4 N5 C21 C22 10.9(2) .
N5 C21 C22 C23 -178.71(17) .
C26 C21 C22 C23 2.2(3) .
N5 C21 C22 C27 1.9(3) .
C26 C21 C22 C27 -177.19(19) .
C21 C22 C23 C24 0.8(3) .
C27 C22 C23 C24 -179.8(2) .
C22 C23 C24 C25 -2.5(3) .
C22 C23 C24 C28 178.6(2) .
C23 C24 C25 C26 1.3(3) .
C28 C24 C25 C26 -179.76(19) .
C24 C25 C26 C21 1.6(3) .
C24 C25 C26 C29 -179.01(19) .
N5 C21 C26 C25 177.45(16) .
C22 C21 C26 C25 -3.4(2) .
N5 C21 C26 C29 -2.0(2) .
C22 C21 C26 C29 177.22(18) .
C25 C24 C28 C28 -124.0(3) 3
C23 C24 C28 C28 54.8(4) 3
C31 N6 N7 N8 0.48(17) .
C32 N6 N7 N8 175.53(13) .
N6 N7 N8 C30 -0.43(18) .
C31 N9 N10 C49 179.61(13) .
N7 N8 C30 C31 0.23(18) .
N7 N8 C30 C43 179.53(13) .
N7 N6 C31 C30 -0.32(16) .
C32 N6 C31 C30 -174.23(15) .
N7 N6 C31 N9 179.89(14) .
C32 N6 C31 N9 6.0(3) .
N8 C30 C31 N6 0.06(16) .
C43 C30 C31 N6 -179.12(15) .
N8 C30 C31 N9 179.85(14) .
C43 C30 C31 N9 0.7(3) .
N10 N9 C31 N6 3.0(2) .
N10 N9 C31 C30 -176.70(15) .
N7 N6 C32 C36 -85.74(18) .
C31 N6 C32 C36 87.9(2) .
N7 N6 C32 C33 89.99(18) .
C31 N6 C32 C33 -96.4(2) .
C36 C32 C33 C34 -0.1(2) .
N6 C32 C33 C34 -175.57(14) .
C36 C32 C33 C37 -178.85(16) .
N6 C32 C33 C37 5.7(2) .
C32 C33 C34 C35 -0.3(2) .
C37 C33 C34 C35 178.47(16) .
C36 C01J C35 C34 0.4(3) .
C33 C34 C35 C01J 0.2(3) .
C33 C32 C36 C01J 0.6(3) .
N6 C32 C36 C01J 176.11(15) .
C33 C32 C36 C40 179.13(17) .
N6 C32 C36 C40 -5.4(2) .
C35 C01J C36 C32 -0.7(3) .
C35 C01J C36 C40 -179.27(18) .
C32 C33 C37 C39 -123.11(19) .
C34 C33 C37 C39 58.2(2) .
C32 C33 C37 C38 113.1(2) .
C34 C33 C37 C38 -65.6(2) .
C32 C36 C40 C42 -111.0(2) .
C01J C36 C40 C42 67.4(2) .
C32 C36 C40 C41 125.2(2) .
C01J C36 C40 C41 -56.4(3) .
N8 C30 C43 C44 173.50(16) .
C31 C30 C43 C44 -7.4(3) .
N8 C30 C43 C48 -6.6(2) .
C31 C30 C43 C48 172.49(17) .
C48 C43 C44 C45 0.5(3) .
C30 C43 C44 C45 -179.63(17) .
C43 C44 C45 C46 -1.1(3) .
C44 C45 C46 C47 0.9(3) .
C45 C46 C47 C48 0.0(3) .
C46 C47 C48 C43 -0.7(3) .
C44 C43 C48 C47 0.4(3) .
C30 C43 C48 C47 -179.48(18) .
N9 N10 C49 C54 -6.5(2) .
N9 N10 C49 C50 174.41(14) .
N10 C49 C50 C51 179.42(15) .
C54 C49 C50 C51 0.2(2) .
N10 C49 C50 C55 -1.5(2) .
C54 C49 C50 C55 179.36(17) .
C49 C50 C51 C52 -0.4(3) .
C55 C50 C51 C52 -179.52(18) .
C50 C51 C52 C53 -0.1(3) .
C50 C51 C52 C56 178.34(19) .
C51 C52 C53 C54 0.8(3) .
C56 C52 C53 C54 -177.6(2) .
C52 C53 C54 C49 -1.0(3) .
C52 C53 C54 C57 178.2(2) .
N10 C49 C54 C53 -178.63(17) .
C50 C49 C54 C53 0.4(3) .
N10 C49 C54 C57 2.2(3) .
C50 C49 C54 C57 -178.74(18) .
C51 C52 C56 C56 137.9(3) 3_656
C53 C52 C56 C56 -43.7(4) 3_656
